data_2203093
loop_
_publ_author_name
'Shiu, Kom-Bei'
'Yen, Chia-Hung'
'Liao, Fen-Ling'
'Wang, Sue-Lein'

_publ_section_title
;Hexaaquacobalt(II)
 <i>trans</i>-bis(\h^3^-pyridine-2,6-dicarboxylato-\k^3^<i>O,N,O</i>')cobaltate(II)
 dihydrate
;
_journal_issue 1
_journal_name_full 'Acta Crystallographica Section E'
_journal_page_first m35
_journal_page_last m37
_journal_paper_doi 10.1107/S1600536803027491
_journal_volume 60
_journal_year 2004
_chemical_formula_iupac '[Co (H2 O)6] [Co (C7 H3 N O4)2], 2H2 O'
_chemical_formula_moiety 'H12 Co O6 2+, C14 H6 Co N2 O8 2-, (H2 O)2'
_chemical_formula_sum 'C14 H22 Co2 N2 O16'
_chemical_formula_weight 592.20
_chemical_name_systematic
;
Hexaaquacobalt(II) trans-bis(\h^3^-pyridine-2,6-
dicarboxylato-\k^3^O,N,O')cobaltate(II) dihydrate
;
_space_group_IT_number 2
_symmetry_cell_setting triclinic
_symmetry_space_group_name_Hall '-P 1'
_symmetry_space_group_name_H-M 'P -1'
_atom_sites_solution_hydrogens difmap
_atom_sites_solution_primary direct
_atom_sites_solution_secondary difmap
_cell_angle_alpha 108.694(11)
_cell_angle_beta 99.900(12)
_cell_angle_gamma 98.089(13)
_cell_formula_units_Z 2
_cell_length_a 8.258(6)
_cell_length_b 11.615(8)
_cell_length_c 12.873(9)
_cell_measurement_reflns_used 2061
_cell_measurement_temperature 295(2)
_cell_measurement_theta_max 25
_cell_measurement_theta_min 2.5
_cell_volume 1126.5(14)
_computing_cell_refinement SMART
_computing_data_collection 'SMART (Bruker, 1997)'
_computing_data_reduction 'SAINT (Bruker, 1997)'
_computing_molecular_graphics 'SHELXTL (Bruker, 1998)'
_computing_publication_material SHELXTL
_computing_structure_refinement 'SHELXL97 (Sheldrick, 1997)'
_computing_structure_solution 'SHELXS97 (Sheldrick, 1997)'
_diffrn_ambient_temperature 295(2)
_diffrn_measured_fraction_theta_full 0.997
_diffrn_measured_fraction_theta_max 0.940
_diffrn_measurement_device_type 'Bruker SMART CCD area-detector'
_diffrn_measurement_method '\f and \w'
_diffrn_radiation_monochromator graphite
_diffrn_radiation_source 'fine-focus sealed tube'
_diffrn_radiation_type MoK\a
_diffrn_radiation_wavelength 0.71073
_diffrn_reflns_av_R_equivalents 0.0832
_diffrn_reflns_av_sigmaI/netI 0.1595
_diffrn_reflns_limit_h_max 10
_diffrn_reflns_limit_h_min -11
_diffrn_reflns_limit_k_max 15
_diffrn_reflns_limit_k_min -14
_diffrn_reflns_limit_l_max 17
_diffrn_reflns_limit_l_min -17
_diffrn_reflns_number 11729
_diffrn_reflns_theta_full 25.00
_diffrn_reflns_theta_max 28.36
_diffrn_reflns_theta_min 1.72
_exptl_absorpt_coefficient_mu 1.554
_exptl_absorpt_correction_T_max 0.85633
_exptl_absorpt_correction_T_min 0.67755
_exptl_absorpt_correction_type empirical
_exptl_absorpt_process_details '(SADABS; Sheldrick, 1995)'
_exptl_crystal_colour Red
_exptl_crystal_density_diffrn 1.746
_exptl_crystal_density_method 'not measured'
_exptl_crystal_description Columnar
_exptl_crystal_F_000 604
_exptl_crystal_size_max 0.30
_exptl_crystal_size_mid 0.10
_exptl_crystal_size_min 0.10
_refine_diff_density_max 1.020
_refine_diff_density_min -0.840
_refine_ls_extinction_method none
_refine_ls_goodness_of_fit_ref 1.056
_refine_ls_hydrogen_treatment noref
_refine_ls_matrix_type full
_refine_ls_number_parameters 310
_refine_ls_number_reflns 5293
_refine_ls_number_restraints 0
_refine_ls_restrained_S_all 1.056
_refine_ls_R_factor_all 0.1887
_refine_ls_R_factor_gt 0.0936
_refine_ls_shift/su_max 0.001
_refine_ls_shift/su_mean 0.000
_refine_ls_structure_factor_coef Fsqd
_refine_ls_weighting_details 'calc w = 1/[\s^2^(Fo^2^)+(0.1003P)^2^] where P = (Fo^2^+2Fc^2^)/3'
_refine_ls_weighting_scheme calc
_refine_ls_wR_factor_gt 0.1968
_refine_ls_wR_factor_ref 0.2278
_reflns_number_gt 2686
_reflns_number_total 5293
_reflns_threshold_expression I>2\s(I)
_cod_data_source_file ob6327.cif
_cod_data_source_block I
_cod_depositor_comments
;
The following automatic conversions were performed:
'_symmetry_cell_setting' value 'Triclinic' changed to 'triclinic'
according to '/home/saulius/struct/CIF-dictionaries/cif_core.dic'
dictionary named 'cif_core.dic' version 2.4.1 from 2010-06-29.

Automatic conversion script
Id: cif_fix_enum 1527 2010-12-29 10:47:43Z saulius 

The following automatic conversions were performed:

'_symmetry_cell_setting' value 'Triclinic' changed to 'triclinic'
according to /home/saulius/struct/CIF-dictionaries/cif_core.dic
dictionary named 'cif_core.dic' version 2.4.1 from 2010-06-29.

Automatic conversion script
Id: cif_fix_values 1715 2011-07-08 13:25:40Z adriana 
;
_cod_original_cell_volume 1126.6(13)
_cod_database_code 2203093
_cod_database_fobs_code 2203093

loop_
_symmetry_equiv_pos_as_xyz
'x, y, z'
'-x, -y, -z'

loop_
_atom_site_label
_atom_site_fract_x
_atom_site_fract_y
_atom_site_fract_z
_atom_site_U_iso_or_equiv
_atom_site_adp_type
_atom_site_calc_flag
_atom_site_refinement_flags
_atom_site_occupancy
_atom_site_type_symbol
Co1 0.13678(14) 0.78395(10) 0.24512(8) 0.0333(3) Uani d . 1 Co
Co2 -0.5000 0.5000 0.5000 0.0289(4) Uani d S 1 Co
Co3 0.5000 1.0000 0.0000 0.0474(5) Uani d S 1 Co
O1 0.3179(7) 0.9405(5) 0.2462(4) 0.0358(13) Uani d . 1 O
O2 0.4653(7) 1.1293(5) 0.3514(4) 0.0440(15) Uani d . 1 O
O3 -0.0326(7) 0.7051(5) 0.3210(5) 0.0462(15) Uani d . 1 O
O4 -0.0792(7) 0.7114(6) 0.4888(5) 0.0510(16) Uani d . 1 O
O5 0.3134(7) 0.6686(5) 0.2785(4) 0.0427(14) Uani d . 1 O
O6 0.4431(8) 0.5230(6) 0.1907(5) 0.0534(17) Uani d . 1 O
O7 -0.0548(7) 0.8293(5) 0.1319(5) 0.0448(15) Uani d . 1 O
O8 -0.1324(8) 0.8077(6) -0.0488(5) 0.0580(18) Uani d . 1 O
O9 -0.6308(8) 0.6407(5) 0.4862(4) 0.0477(16) Uani d . 1 O
O10 -0.6450(7) 0.4713(5) 0.6125(4) 0.0457(15) Uani d . 1 O
O11 -0.6881(9) 0.3723(6) 0.3572(6) 0.066(2) Uani d . 1 O
O12 0.5336(10) 0.8420(8) 0.0474(7) 0.096(3) Uani d . 1 O
O13 0.3786(9) 0.8811(7) -0.1686(5) 0.070(2) Uani d . 1 O
O14 0.2697(7) 0.9892(5) 0.0470(5) 0.0486(15) Uani d . 1 O
O15 0.1131(16) 0.6459(10) 0.6583(9) 0.142(4) Uani d . 1 O
O16 -0.0081(13) 1.0959(7) 0.2047(6) 0.102(3) Uani d . 1 O
N1 0.1909(7) 0.9068(5) 0.4044(5) 0.0247(13) Uani d . 1 N
N2 0.1499(8) 0.6746(5) 0.0913(5) 0.0288(14) Uani d . 1 N
C1 0.3685(10) 1.0317(7) 0.3363(7) 0.0342(19) Uani d . 1 C
C2 0.2998(9) 1.0161(7) 0.4345(6) 0.0287(17) Uani d . 1 C
C3 0.3378(10) 1.0988(7) 0.5433(7) 0.0361(19) Uani d . 1 C
C4 0.2610(11) 1.0641(8) 0.6218(6) 0.041(2) Uani d . 1 C
C5 0.1517(10) 0.9538(8) 0.5901(6) 0.0350(19) Uani d . 1 C
C6 0.1185(9) 0.8751(7) 0.4794(6) 0.0270(17) Uani d . 1 C
C7 -0.0064(11) 0.7537(8) 0.4284(7) 0.040(2) Uani d . 1 C
C8 0.3454(11) 0.5938(8) 0.1906(7) 0.037(2) Uani d . 1 C
C9 0.2511(9) 0.5965(7) 0.0796(6) 0.0276(17) Uani d . 1 C
C10 0.2711(10) 0.5271(7) -0.0244(7) 0.038(2) Uani d . 1 C
C11 0.1815(11) 0.5448(9) -0.1172(7) 0.049(2) Uani d . 1 C
C12 0.0745(12) 0.6266(9) -0.1059(7) 0.049(2) Uani d . 1 C
C13 0.0598(9) 0.6908(7) 0.0014(6) 0.0306(18) Uani d . 1 C
C14 -0.0519(10) 0.7832(8) 0.0277(7) 0.039(2) Uani d . 1 C
H3A 0.4197 1.1849 0.5703 0.050 Uiso d . 1 H
H4A 0.2363 1.1181 0.6940 0.050 Uiso d . 1 H
H5A 0.0984 0.9276 0.6389 0.050 Uiso d . 1 H
H9A -0.6531 0.6461 0.4159 0.050 Uiso d . 1 H
H9B -0.5781 0.7214 0.5356 0.050 Uiso d . 1 H
H10A -0.5774 0.4616 0.6746 0.050 Uiso d . 1 H
H10B -0.7338 0.3921 0.5771 0.050 Uiso d . 1 H
H10C 0.3524 0.4624 -0.0211 0.050 Uiso d . 1 H
H11A -0.7566 0.2895 0.3378 0.050 Uiso d . 1 H
H11B -0.6911 0.4070 0.2966 0.050 Uiso d . 1 H
H11C 0.1906 0.5092 -0.1992 0.050 Uiso d . 1 H
H12A 0.4982 0.7665 -0.0012 0.050 Uiso d . 1 H
H12B 0.5812 0.8497 0.1147 0.050 Uiso d . 1 H
H12C -0.0019 0.6351 -0.1593 0.050 Uiso d . 1 H
H13A 0.4218 0.8751 -0.2416 0.050 Uiso d . 1 H
H13B 0.3223 0.8139 -0.2068 0.050 Uiso d . 1 H
H14A 0.2578 1.0774 0.0597 0.050 Uiso d . 1 H
H14B 0.2700 1.0011 0.1255 0.050 Uiso d . 1 H
H15A 0.0458 0.5553 0.6195 0.050 Uiso d . 1 H
H15B 0.0759 0.6877 0.5999 0.050 Uiso d . 1 H
H16A 0.0216 1.1063 0.1363 0.050 Uiso d . 1 H
H16B -0.0204 1.1803 0.2451 0.050 Uiso d . 1 H

loop_
_atom_site_aniso_label
_atom_site_aniso_U_11
_atom_site_aniso_U_22
_atom_site_aniso_U_33
_atom_site_aniso_U_12
_atom_site_aniso_U_13
_atom_site_aniso_U_23
Co1 0.0432(7) 0.0326(6) 0.0244(6) 0.0088(5) 0.0099(5) 0.0089(5)
Co2 0.0288(9) 0.0294(8) 0.0302(8) 0.0040(7) 0.0049(7) 0.0148(7)
Co3 0.0370(11) 0.0668(12) 0.0514(11) 0.0111(9) 0.0159(8) 0.0351(10)
O1 0.047(4) 0.034(3) 0.026(3) 0.006(3) 0.012(3) 0.008(2)
O2 0.056(4) 0.032(3) 0.044(3) -0.001(3) 0.017(3) 0.016(3)
O3 0.047(4) 0.038(3) 0.042(3) -0.012(3) 0.012(3) 0.006(3)
O4 0.043(4) 0.062(4) 0.051(4) -0.007(3) 0.016(3) 0.028(3)
O5 0.053(4) 0.054(4) 0.026(3) 0.023(3) 0.002(3) 0.019(3)
O6 0.063(4) 0.073(4) 0.041(4) 0.047(4) 0.017(3) 0.026(3)
O7 0.040(4) 0.055(4) 0.042(3) 0.019(3) 0.014(3) 0.015(3)
O8 0.049(4) 0.086(5) 0.056(4) 0.033(4) 0.011(3) 0.041(4)
O9 0.062(4) 0.046(3) 0.032(3) 0.015(3) -0.004(3) 0.016(3)
O10 0.040(4) 0.057(4) 0.043(3) 0.002(3) 0.004(3) 0.028(3)
O11 0.066(5) 0.057(4) 0.062(4) -0.009(4) -0.005(4) 0.021(4)
O12 0.082(6) 0.106(6) 0.116(7) 0.009(5) 0.014(5) 0.069(6)
O13 0.061(5) 0.093(5) 0.045(4) -0.005(4) 0.006(3) 0.020(4)
O14 0.045(4) 0.062(4) 0.044(3) 0.009(3) 0.018(3) 0.024(3)
O15 0.218(12) 0.179(10) 0.132(8) 0.133(9) 0.108(9) 0.118(8)
O16 0.163(9) 0.096(6) 0.066(5) 0.032(6) 0.059(6) 0.035(5)
N1 0.015(3) 0.034(3) 0.030(3) 0.006(3) 0.008(3) 0.015(3)
N2 0.035(4) 0.030(3) 0.023(3) 0.007(3) 0.009(3) 0.009(3)
C1 0.031(5) 0.032(5) 0.046(5) 0.009(4) 0.010(4) 0.020(4)
C2 0.029(4) 0.039(5) 0.026(4) 0.022(4) 0.008(3) 0.014(4)
C3 0.032(5) 0.035(5) 0.037(5) 0.009(4) 0.008(4) 0.006(4)
C4 0.042(5) 0.049(5) 0.029(4) 0.016(4) 0.005(4) 0.007(4)
C5 0.031(5) 0.052(5) 0.028(4) 0.013(4) 0.012(4) 0.018(4)
C6 0.022(4) 0.036(4) 0.026(4) 0.011(3) 0.007(3) 0.011(3)
C7 0.035(5) 0.054(5) 0.041(5) 0.013(4) 0.009(4) 0.027(4)
C8 0.040(5) 0.038(5) 0.034(5) -0.002(4) 0.010(4) 0.016(4)
C9 0.027(4) 0.029(4) 0.027(4) 0.008(3) 0.006(3) 0.009(3)
C10 0.039(5) 0.044(5) 0.032(4) 0.009(4) 0.011(4) 0.012(4)
C11 0.042(6) 0.064(6) 0.029(5) -0.003(5) 0.008(4) 0.007(4)
C12 0.044(6) 0.067(6) 0.032(5) 0.014(5) -0.004(4) 0.017(5)
C13 0.027(4) 0.037(5) 0.027(4) 0.009(4) 0.008(3) 0.009(3)
C14 0.029(5) 0.044(5) 0.043(5) 0.001(4) 0.009(4) 0.018(4)

loop_
_atom_type_symbol
_atom_type_description
_atom_type_scat_dispersion_real
_atom_type_scat_dispersion_imag
_atom_type_scat_source
C C 0.0033 0.0016 'International Tables Vol C Tables 4.2.6.8 and 6.1.1.4'
H H 0.0000 0.0000 'International Tables Vol C Tables 4.2.6.8 and 6.1.1.4'
N N 0.0061 0.0033 'International Tables Vol C Tables 4.2.6.8 and 6.1.1.4'
O O 0.0106 0.0060 'International Tables Vol C Tables 4.2.6.8 and 6.1.1.4'
Co Co 0.3494 0.9721 'International Tables Vol C Tables 4.2.6.8 and 6.1.1.4'

loop_
_geom_angle_atom_site_label_1
_geom_angle_atom_site_label_2
_geom_angle_atom_site_label_3
_geom_angle_site_symmetry_1
_geom_angle_site_symmetry_3
_geom_angle
N2 Co1 N1 . . 164.6(2)
N2 Co1 O3 . . 115.7(2)
N1 Co1 O3 . . 76.6(2)
N2 Co1 O1 . . 93.5(2)
N1 Co1 O1 . . 74.9(2)
O3 Co1 O1 . . 150.8(2)
N2 Co1 O5 . . 75.5(2)
N1 Co1 O5 . . 95.9(2)
O3 Co1 O5 . . 90.8(2)
O1 Co1 O5 . . 98.4(2)
N2 Co1 O7 . . 77.1(2)
N1 Co1 O7 . . 112.1(2)
O3 Co1 O7 . . 95.9(2)
O1 Co1 O7 . . 88.9(2)
O5 Co1 O7 . . 152.0(2)
O10 Co2 O10 . 2_466 180.0000(10)
O10 Co2 O9 . . 87.8(2)
O10 Co2 O9 2_466 . 92.2(2)
O10 Co2 O9 . 2_466 92.2(2)
O10 Co2 O9 2_466 2_466 87.8(2)
O9 Co2 O9 . 2_466 180.0000(10)
O10 Co2 O11 . . 91.7(3)
O10 Co2 O11 2_466 . 88.3(2)
O9 Co2 O11 . . 87.5(2)
O9 Co2 O11 2_466 . 92.5(2)
O10 Co2 O11 . 2_466 88.3(2)
O10 Co2 O11 2_466 2_466 91.7(3)
O9 Co2 O11 . 2_466 92.5(2)
O9 Co2 O11 2_466 2_466 87.5(2)
O11 Co2 O11 . 2_466 180.0000(10)
O14 Co3 O14 . 2_675 180.0
O14 Co3 O13 . . 90.6(2)
O14 Co3 O13 2_675 . 89.4(2)
O14 Co3 O13 . 2_675 89.4(2)
O14 Co3 O13 2_675 2_675 90.6(2)
O13 Co3 O13 . 2_675 180.0(2)
O14 Co3 O12 . 2_675 91.7(3)
O14 Co3 O12 2_675 2_675 88.3(3)
O13 Co3 O12 . 2_675 89.1(3)
O13 Co3 O12 2_675 2_675 90.9(3)
O14 Co3 O12 . . 88.3(3)
O14 Co3 O12 2_675 . 91.7(3)
O13 Co3 O12 . . 90.9(3)
O13 Co3 O12 2_675 . 89.1(3)
O12 Co3 O12 2_675 . 180.0000(10)
C1 O1 Co1 . . 117.4(5)
C7 O3 Co1 . . 116.3(5)
C8 O5 Co1 . . 115.0(5)
C14 O7 Co1 . . 113.7(5)
Co2 O9 H9A . . 114.9
Co2 O9 H9B . . 115.1
H9A O9 H9B . . 105.5
Co2 O10 H10A . . 110.6
Co2 O10 H10B . . 112.2
H10A O10 H10B . . 105.0
Co2 O11 H11A . . 135.9
Co2 O11 H11B . . 106.7
H11A O11 H11B . . 116.9
Co3 O12 H12A . . 121.2
Co3 O12 H12B . . 122.1
H12A O12 H12B . . 116.7
Co3 O13 H13A . . 127.0
Co3 O13 H13B . . 144.5
H13A O13 H13B . . 83.6
Co3 O14 H14A . . 98.2
Co3 O14 H14B . . 118.4
H14A O14 H14B . . 90.8
H15A O15 H15B . . 103.1
H16A O16 H16B . . 100.5
C6 N1 C2 . . 121.2(6)
C6 N1 Co1 . . 118.0(5)
C2 N1 Co1 . . 120.8(5)
C9 N2 C13 . . 121.3(6)
C9 N2 Co1 . . 121.0(5)
C13 N2 Co1 . . 117.6(5)
O2 C1 O1 . . 126.5(7)
O2 C1 C2 . . 118.9(7)
O1 C1 C2 . . 114.7(7)
N1 C2 C3 . . 120.6(7)
N1 C2 C1 . . 112.2(6)
C3 C2 C1 . . 127.2(7)
C2 C3 C4 . . 117.7(7)
C2 C3 H3A . . 123.4
C4 C3 H3A . . 119.0
C5 C4 C3 . . 121.0(7)
C5 C4 H4A . . 105.3
C3 C4 H4A . . 129.7
C4 C5 C6 . . 118.4(7)
C4 C5 H5A . . 123.7
C6 C5 H5A . . 117.9
N1 C6 C5 . . 121.1(7)
N1 C6 C7 . . 113.3(6)
C5 C6 C7 . . 125.5(7)
O4 C7 O3 . . 125.6(8)
O4 C7 C6 . . 120.1(8)
O3 C7 C6 . . 114.3(7)
O6 C8 O5 . . 125.4(8)
O6 C8 C9 . . 119.8(7)
O5 C8 C9 . . 114.7(7)
N2 C9 C10 . . 122.1(7)
N2 C9 C8 . . 113.6(7)
C10 C9 C8 . . 124.3(7)
C9 C10 C11 . . 117.1(8)
C9 C10 H10C . . 113.7
C11 C10 H10C . . 129.2
C12 C11 C10 . . 121.3(8)
C12 C11 H11C . . 110.6
C10 C11 H11C . . 127.8
C11 C12 C13 . . 117.7(7)
C11 C12 H12C . . 128.5
C13 C12 H12C . . 112.8
N2 C13 C12 . . 120.5(7)
N2 C13 C14 . . 115.5(6)
C12 C13 C14 . . 124.1(7)
O8 C14 O7 . . 125.2(8)
O8 C14 C13 . . 119.7(7)
O7 C14 C13 . . 115.1(7)

loop_
_geom_bond_atom_site_label_1
_geom_bond_atom_site_label_2
_geom_bond_site_symmetry_2
_geom_bond_distance
_geom_bond_publ_flag
Co1 N2 . 2.012(6) yes
Co1 N1 . 2.017(6) yes
Co1 O3 . 2.106(5) yes
Co1 O1 . 2.181(5) yes
Co1 O5 . 2.193(5) yes
Co1 O7 . 2.200(6) yes
Co2 O10 . 2.107(5) yes
Co2 O10 2_466 2.107(5) ?
Co2 O9 . 2.118(6) yes
Co2 O9 2_466 2.118(6) ?
Co2 O11 . 2.148(6) yes
Co2 O11 2_466 2.148(6) ?
Co3 O14 . 2.092(6) yes
Co3 O14 2_675 2.092(6) ?
Co3 O13 . 2.136(6) yes
Co3 O13 2_675 2.136(6) ?
Co3 O12 2_675 2.150(8) ?
Co3 O12 . 2.150(8) yes
O1 C1 . 1.251(9) ?
O2 C1 . 1.230(9) ?
O3 C7 . 1.280(10) ?
O4 C7 . 1.236(9) ?
O5 C8 . 1.282(9) ?
O6 C8 . 1.230(10) ?
O7 C14 . 1.281(9) ?
O8 C14 . 1.225(9) ?
O9 H9A . 0.9161 ?
O9 H9B . 0.9384 ?
O10 H10A . 0.9407 ?
O10 H10B . 1.0090 ?
O11 H11A . 0.9756 ?
O11 H11B . 0.9846 ?
O12 H12A . 0.8709 ?
O12 H12B . 0.8588 ?
O13 H13A . 1.0465 ?
O13 H13B . 0.7999 ?
O14 H14A . 1.0063 ?
O14 H14B . 0.9744 ?
O15 H15A . 1.0336 ?
O15 H15B . 1.0456 ?
O16 H16A . 0.9919 ?
O16 H16B . 0.9807 ?
N1 C6 . 1.339(8) ?
N1 C2 . 1.347(9) ?
N2 C9 . 1.309(9) ?
N2 C13 . 1.346(9) ?
C1 C2 . 1.523(10) ?
C2 C3 . 1.373(10) ?
C3 C4 . 1.412(11) ?
C3 H3A . 1.0417 ?
C4 C5 . 1.355(11) ?
C4 H4A . 1.0135 ?
C5 C6 . 1.379(10) ?
C5 H5A . 0.9274 ?
C6 C7 . 1.500(11) ?
C8 C9 . 1.517(10) ?
C9 C10 . 1.375(10) ?
C10 C11 . 1.384(12) ?
C10 H10C . 1.0811 ?
C11 C12 . 1.378(13) ?
C11 H11C . 1.0228 ?
C12 C13 . 1.379(11) ?
C12 H12C . 0.8897 ?
C13 C14 . 1.507(11) ?

loop_
_geom_hbond_atom_site_label_D
_geom_hbond_atom_site_label_H
_geom_hbond_atom_site_label_A
_geom_hbond_site_symmetry_A
_geom_hbond_distance_DH
_geom_hbond_distance_HA
_geom_hbond_distance_DA
_geom_hbond_angle_DHA
O14 H14B O1 . 0.98 1.91 2.770(10) 147
O13 H13A O2 2_675 1.05 1.81 2.85(2) 169
O9 H9B O2 2_576 0.94 1.86 2.79(3) 172
O10 H10B O4 2_466 1.01 1.71 2.69(3) 163
O15 H15B O4 . 1.05 1.87 2.84(2) 154
O9 H9A O5 1_455 0.92 1.85 2.760(10) 176
O10 H10A O6 2_566 0.94 1.83 2.76(2) 168
O11 H11B O6 1_455 0.99 2.49 3.39(2) 153
O14 H14A O8 2_575 1.01 1.83 2.75(2) 152
O16 H16A O8 2_575 0.99 1.98 2.92(2) 156
O13 H13B O15 1_554 0.80 2.38 3.16(4) 165
O16 H16B O15 2_576 0.98 2.32 3.28(3) 166
C5 H5A O16 2_576 0.93 2.34 3.25(2) 166
